data_4062460
loop_
_publ_author_name
'Wong, Wai-Yeung'
'Ting, Fai-Lung'
'Lin, Zhenyang'

_publ_section_title
;
 Activation of Tri(2-furyl)phosphine by [Ru~4~(\m-H)~4~(CO)~12~]:
 The First Example of Coordinated Furyl and Furyne Ligands at
 Tetraruthenium Phosphide and Phosphinidene Clusters
;
_journal_issue 24
_journal_name_full Organometallics
_journal_page_first 5100
_journal_page_last 5108
_journal_paper_doi 10.1021/om0341193
_journal_volume 22
_journal_year 2003
_chemical_formula_sum 'C38 H23 O17 P3 Ru4'
_chemical_formula_weight 1248.75
_space_group_IT_number 2
_symmetry_cell_setting triclinic
_symmetry_space_group_name_Hall '-P 1'
_symmetry_space_group_name_H-M 'P -1'
_cell_angle_alpha 84.9080(10)
_cell_angle_beta 88.2640(10)
_cell_angle_gamma 74.2740(10)
_cell_formula_units_Z 2
_cell_length_a 10.7244(7)
_cell_length_b 11.6046(7)
_cell_length_c 18.3353(11)
_cell_measurement_temperature 293(2)
_cell_volume 2187.7(2)
_diffrn_ambient_temperature 293(2)
_exptl_crystal_density_diffrn 1.896
_cod_depositor_comments
;
The following automatic conversions were performed:
'_symmetry_cell_setting' value 'Triclinic' changed to 'triclinic'
according to '/home/saulius/struct/CIF-dictionaries/cif_core.dic'
dictionary named 'cif_core.dic' version 2.4.1 from 2010-06-29.

Automatic conversion script
Id: cif_fix_enum 1527 2010-12-29 10:47:43Z saulius 
;
_cod_database_code 4062460

loop_
_symmetry_equiv_pos_as_xyz
'x, y, z'
'-x, -y, -z'

loop_
_atom_site_label
_atom_site_type_symbol
_atom_site_fract_x
_atom_site_fract_y
_atom_site_fract_z
_atom_site_U_iso_or_equiv
_atom_site_adp_type
_atom_site_occupancy
_atom_site_symmetry_multiplicity
_atom_site_calc_flag
_atom_site_refinement_flags
_atom_site_disorder_assembly
_atom_site_disorder_group
Ru1 Ru 0.15882(2) 0.128797(19) 0.899962(11) 0.04016(6) Uani 1 1 d . . .
Ru2 Ru 0.38843(2) 0.17850(2) 0.838066(12) 0.04270(7) Uani 1 1 d . . .
Ru3 Ru 0.295730(19) 0.164429(19) 0.693628(10) 0.03592(6) Uani 1 1 d . . .
Ru4 Ru 0.153195(19) 0.345630(18) 0.795397(11) 0.03606(6) Uani 1 1 d . . .
P1 P 0.27185(6) 0.04902(6) 0.79916(3) 0.03765(14) Uani 1 1 d . . .
P2 P 0.17924(6) 0.09081(6) 0.61583(3) 0.03719(14) Uani 1 1 d . . .
P3 P -0.05713(6) 0.45701(6) 0.77186(4) 0.03706(14) Uani 1 1 d . . .
O1 O -0.0739(3) 0.0283(3) 0.90083(17) 0.0856(8) Uani 1 1 d . . .
O2 O 0.0767(4) 0.2836(3) 1.03028(16) 0.1154(13) Uani 1 1 d . . .
O3 O 0.3270(3) -0.0756(2) 0.99721(14) 0.0815(8) Uani 1 1 d . . .
O4 O 0.4055(3) 0.2827(3) 0.98280(15) 0.0846(8) Uani 1 1 d . . .
O5 O 0.6165(3) -0.0381(4) 0.8726(2) 0.1295(16) Uani 1 1 d . . .
O6 O 0.5296(3) 0.3348(4) 0.74600(19) 0.1115(12) Uani 1 1 d . . .
O7 O 0.5488(2) -0.0034(3) 0.64959(16) 0.0820(8) Uani 1 1 d . . .
O8 O 0.3628(4) 0.3564(3) 0.58638(15) 0.1013(11) Uani 1 1 d . . .
O9 O 0.2604(4) 0.5244(3) 0.7031(2) 0.1092(12) Uani 1 1 d . . .
O10 O 0.1623(3) 0.4834(2) 0.92652(15) 0.0861(9) Uani 1 1 d . . .
O11 O 0.4426(3) -0.1625(2) 0.76522(17) 0.0832(8) Uani 1 1 d . . .
O12 O 0.3503(3) -0.0849(2) 0.54801(17) 0.0897(9) Uani 1 1 d . . .
O13 O 0.2588(3) 0.1943(3) 0.49171(12) 0.0733(7) Uani 1 1 d . . .
O14 O -0.0506(2) 0.0415(3) 0.59721(14) 0.0718(7) Uani 1 1 d . . .
O15 O -0.2019(2) 0.3216(2) 0.84016(13) 0.0612(6) Uani 1 1 d . . .
O16 O -0.2018(3) 0.6892(2) 0.75671(15) 0.0730(7) Uani 1 1 d . . .
O17 O -0.0597(4) 0.4325(3) 0.62361(16) 0.1148(13) Uani 1 1 d . . .
C1 C 0.0107(3) 0.0684(3) 0.90121(17) 0.0540(7) Uani 1 1 d . . .
C2 C 0.1082(4) 0.2291(3) 0.98181(18) 0.0668(9) Uani 1 1 d . . .
C3 C 0.2633(3) 0.0004(3) 0.96184(16) 0.0563(7) Uani 1 1 d . . .
C4 C 0.3951(3) 0.2450(3) 0.92913(18) 0.0567(8) Uani 1 1 d . . .
C5 C 0.5319(3) 0.0428(4) 0.8593(2) 0.0737(11) Uani 1 1 d . . .
C6 C 0.4743(4) 0.2756(4) 0.7784(2) 0.0738(11) Uani 1 1 d . . .
C7 C 0.4530(3) 0.0574(3) 0.66604(16) 0.0532(7) Uani 1 1 d . . .
C8 C 0.3355(4) 0.2878(3) 0.62655(17) 0.0593(8) Uani 1 1 d . . .
C9 C 0.2225(4) 0.4550(3) 0.7379(2) 0.0623(9) Uani 1 1 d . . .
C10 C 0.1593(3) 0.4280(3) 0.87882(17) 0.0533(7) Uani 1 1 d . . .
C11 C 0.3349(3) -0.1114(3) 0.80612(17) 0.0498(7) Uani 1 1 d . . .
C12 C 0.4665(5) -0.2843(4) 0.7814(3) 0.1005(16) Uani 1 1 d . . .
H12A H 0.5347 -0.3413 0.7618 0.121 Uiso 1 1 calc R . .
C13 C 0.3814(5) -0.3096(3) 0.8278(3) 0.0944(15) Uani 1 1 d . . .
H13A H 0.3780 -0.3859 0.8464 0.113 Uiso 1 1 calc R . .
C14 C 0.2945(4) -0.1984(3) 0.8445(2) 0.0726(10) Uani 1 1 d . . .
H14A H 0.2234 -0.1882 0.8760 0.087 Uiso 1 1 calc R . .
C15 C 0.2510(3) -0.0631(3) 0.59634(15) 0.0463(6) Uani 1 1 d . . .
C16 C 0.3934(5) -0.2074(4) 0.5473(3) 0.0941(14) Uani 1 1 d . . .
H16A H 0.4617 -0.2475 0.5187 0.113 Uiso 1 1 calc R . .
C17 C 0.3264(5) -0.2592(4) 0.5916(3) 0.0890(13) Uani 1 1 d . . .
H17A H 0.3358 -0.3413 0.5999 0.107 Uiso 1 1 calc R . .
C18 C 0.2350(4) -0.1661(3) 0.6255(2) 0.0717(10) Uani 1 1 d . . .
H18A H 0.1750 -0.1761 0.6615 0.086 Uiso 1 1 calc R . .
C19 C 0.1535(3) 0.1655(3) 0.52495(14) 0.0465(6) Uani 1 1 d . . .
C20 C 0.2165(6) 0.2505(4) 0.42442(19) 0.0891(14) Uani 1 1 d . . .
H20A H 0.2678 0.2800 0.3899 0.107 Uiso 1 1 calc R . .
C21 C 0.0939(5) 0.2570(3) 0.41547(19) 0.0797(12) Uani 1 1 d . . .
H21A H 0.0439 0.2914 0.3745 0.096 Uiso 1 1 calc R . .
C22 C 0.0521(4) 0.2017(3) 0.48015(18) 0.0661(9) Uani 1 1 d . . .
H22A H -0.0305 0.1924 0.4896 0.079 Uiso 1 1 calc R . .
C23 C 0.0189(3) 0.0880(3) 0.64320(15) 0.0447(6) Uani 1 1 d . . .
C24 C -0.1699(3) 0.0569(4) 0.6274(2) 0.0719(10) Uani 1 1 d . . .
H24A H -0.2371 0.0333 0.6077 0.086 Uiso 1 1 calc R . .
C25 C -0.1782(3) 0.1103(3) 0.6890(2) 0.0646(9) Uani 1 1 d . . .
H25A H -0.2506 0.1308 0.7193 0.078 Uiso 1 1 calc R . .
C26 C -0.0551(3) 0.1302(3) 0.70004(17) 0.0495(6) Uani 1 1 d . . .
H26A H -0.0311 0.1655 0.7390 0.059 Uiso 1 1 calc R . .
C27 C -0.1764(3) 0.4319(3) 0.83747(15) 0.0461(6) Uani 1 1 d . . .
C28 C -0.2857(4) 0.3201(4) 0.8981(2) 0.0754(11) Uani 1 1 d . . .
H28A H -0.3195 0.2559 0.9129 0.090 Uiso 1 1 calc R . .
C29 C -0.3120(4) 0.4214(5) 0.9300(2) 0.0873(13) Uani 1 1 d . . .
H29A H -0.3658 0.4408 0.9704 0.105 Uiso 1 1 calc R . .
C30 C -0.2422(4) 0.4948(4) 0.8907(2) 0.0761(11) Uani 1 1 d . . .
H30A H -0.2421 0.5722 0.9002 0.091 Uiso 1 1 calc R . .
C31 C -0.0816(3) 0.6161(2) 0.77487(15) 0.0465(6) Uani 1 1 d . . .
C32 C -0.1926(5) 0.8038(3) 0.7623(2) 0.0873(14) Uani 1 1 d . . .
H32A H -0.2607 0.8726 0.7535 0.105 Uiso 1 1 calc R . .
C33 C -0.0770(6) 0.8044(3) 0.7816(2) 0.0886(15) Uani 1 1 d . . .
H33A H -0.0491 0.8714 0.7896 0.106 Uiso 1 1 calc R . .
C34 C -0.0009(4) 0.6811(3) 0.78813(19) 0.0625(8) Uani 1 1 d . . .
H34A H 0.0866 0.6526 0.7993 0.075 Uiso 1 1 calc R . .
C35 C -0.1308(3) 0.4468(2) 0.68633(15) 0.0479(6) Uani 1 1 d . . .
C36 C -0.1614(10) 0.4336(6) 0.5714(3) 0.163(5) Uani 1 1 d . . .
H36A H -0.1477 0.4239 0.5217 0.196 Uiso 1 1 calc R . .
C37 C -0.2686(9) 0.4493(8) 0.6029(5) 0.165(4) Uani 1 1 d . . .
H37A H -0.3456 0.4521 0.5799 0.198 Uiso 1 1 calc R . .
C38 C -0.2580(4) 0.4621(4) 0.6765(2) 0.0796(12) Uani 1 1 d . . .
H38A H -0.3240 0.4777 0.7113 0.095 Uiso 1 1 calc R . .
H1 H 0.147(3) 0.268(3) 0.7137(16) 0.048(8) Uiso 1 1 d . . .
H2 H 0.070(3) 0.244(2) 0.8370(15) 0.039(7) Uiso 1 1 d . . .

loop_
_atom_site_aniso_label
_atom_site_aniso_U_11
_atom_site_aniso_U_22
_atom_site_aniso_U_33
_atom_site_aniso_U_23
_atom_site_aniso_U_13
_atom_site_aniso_U_12
Ru1 0.04230(12) 0.04622(12) 0.02851(10) -0.00079(8) 0.00185(8) -0.00699(9)
Ru2 0.03244(11) 0.05840(14) 0.03780(12) -0.01403(9) -0.00412(8) -0.00958(9)
Ru3 0.03440(11) 0.04753(12) 0.02910(10) -0.00845(8) 0.00306(7) -0.01531(8)
Ru4 0.03662(11) 0.03770(11) 0.03509(11) -0.00647(8) 0.00019(8) -0.01104(8)
P1 0.0357(3) 0.0420(3) 0.0332(3) -0.0047(3) -0.0010(2) -0.0065(3)
P2 0.0390(3) 0.0450(3) 0.0300(3) -0.0067(3) 0.0002(2) -0.0145(3)
P3 0.0411(3) 0.0352(3) 0.0336(3) -0.0015(2) -0.0019(3) -0.0082(3)
O1 0.0768(18) 0.098(2) 0.095(2) -0.0083(16) 0.0189(15) -0.0485(16)
O2 0.174(4) 0.110(2) 0.0586(17) -0.0362(17) 0.033(2) -0.026(2)
O3 0.0885(19) 0.0819(17) 0.0563(14) 0.0182(13) -0.0182(13) 0.0014(14)
O4 0.0758(17) 0.110(2) 0.0649(16) -0.0460(15) -0.0170(13) -0.0060(15)
O5 0.082(2) 0.138(3) 0.133(3) -0.071(2) -0.048(2) 0.054(2)
O6 0.089(2) 0.177(4) 0.099(2) 0.001(2) 0.0038(18) -0.092(2)
O7 0.0431(13) 0.107(2) 0.0892(19) -0.0283(16) 0.0165(12) -0.0034(13)
O8 0.170(3) 0.096(2) 0.0623(16) -0.0101(15) 0.0364(19) -0.079(2)
O9 0.148(3) 0.0746(18) 0.124(3) -0.0213(18) 0.067(2) -0.066(2)
O10 0.117(2) 0.0696(16) 0.0668(16) -0.0302(13) -0.0301(15) -0.0059(15)
O11 0.0706(17) 0.0621(15) 0.106(2) -0.0190(14) 0.0150(15) 0.0032(12)
O12 0.098(2) 0.0674(16) 0.096(2) -0.0135(15) 0.0443(17) -0.0117(15)
O13 0.0903(18) 0.0948(18) 0.0438(12) 0.0108(12) -0.0020(12) -0.0455(15)
O14 0.0533(13) 0.1008(19) 0.0763(16) -0.0358(14) 0.0018(11) -0.0377(13)
O15 0.0546(13) 0.0595(13) 0.0715(15) 0.0026(11) 0.0079(11) -0.0223(10)
O16 0.0707(16) 0.0517(13) 0.0836(18) 0.0038(12) 0.0017(13) 0.0026(11)
O17 0.147(3) 0.105(2) 0.0573(17) -0.0026(16) 0.0006(18) 0.024(2)
C1 0.0575(18) 0.0544(17) 0.0482(17) 0.0003(13) 0.0092(13) -0.0141(14)
C2 0.089(3) 0.070(2) 0.0394(16) -0.0089(15) 0.0096(16) -0.0178(19)
C3 0.0617(19) 0.0642(19) 0.0374(15) 0.0033(13) -0.0027(13) -0.0092(15)
C4 0.0439(16) 0.0687(19) 0.0533(18) -0.0182(15) -0.0104(13) -0.0028(14)
C5 0.0490(19) 0.096(3) 0.068(2) -0.043(2) -0.0144(16) 0.0071(18)
C6 0.056(2) 0.117(3) 0.062(2) -0.017(2) 0.0000(16) -0.044(2)
C7 0.0404(15) 0.075(2) 0.0470(16) -0.0151(14) 0.0044(12) -0.0172(14)
C8 0.081(2) 0.0672(19) 0.0418(16) -0.0151(14) 0.0172(15) -0.0387(18)
C9 0.074(2) 0.0558(18) 0.067(2) -0.0192(16) 0.0229(17) -0.0320(17)
C10 0.0567(18) 0.0498(16) 0.0511(17) -0.0096(13) -0.0137(13) -0.0071(13)
C11 0.0471(16) 0.0458(15) 0.0525(16) -0.0059(12) -0.0076(12) -0.0041(12)
C12 0.092(3) 0.055(2) 0.139(5) -0.029(3) -0.010(3) 0.013(2)
C13 0.108(4) 0.046(2) 0.125(4) 0.004(2) -0.028(3) -0.014(2)
C14 0.075(2) 0.062(2) 0.080(3) 0.0018(18) -0.0011(19) -0.0200(18)
C15 0.0493(15) 0.0518(15) 0.0398(14) -0.0111(12) -0.0002(11) -0.0148(12)
C16 0.107(4) 0.067(2) 0.094(3) -0.029(2) 0.025(3) 0.004(2)
C17 0.108(3) 0.0489(19) 0.105(3) -0.007(2) -0.001(3) -0.011(2)
C18 0.080(3) 0.061(2) 0.072(2) 0.0009(18) 0.0186(19) -0.0212(18)
C19 0.0611(17) 0.0479(15) 0.0333(13) -0.0073(11) -0.0027(12) -0.0180(13)
C20 0.154(5) 0.088(3) 0.0370(18) 0.0093(17) -0.004(2) -0.056(3)
C21 0.125(4) 0.067(2) 0.0445(19) 0.0025(16) -0.024(2) -0.020(2)
C22 0.075(2) 0.074(2) 0.0468(17) -0.0046(15) -0.0144(16) -0.0142(18)
C23 0.0412(14) 0.0499(15) 0.0471(15) -0.0084(12) -0.0033(11) -0.0174(12)
C24 0.0443(18) 0.083(2) 0.097(3) -0.014(2) -0.0023(18) -0.0284(17)
C25 0.0423(16) 0.0609(19) 0.090(3) -0.0054(18) 0.0159(16) -0.0139(14)
C26 0.0478(16) 0.0492(15) 0.0525(16) -0.0083(13) 0.0055(13) -0.0141(12)
C27 0.0438(15) 0.0484(15) 0.0437(15) 0.0024(12) -0.0014(11) -0.0104(12)
C28 0.056(2) 0.097(3) 0.075(2) 0.022(2) 0.0034(18) -0.033(2)
C29 0.079(3) 0.129(4) 0.060(2) -0.008(2) 0.024(2) -0.042(3)
C30 0.085(3) 0.083(3) 0.066(2) -0.0222(19) 0.025(2) -0.030(2)
C31 0.0581(17) 0.0370(13) 0.0396(14) -0.0035(11) -0.0003(12) -0.0044(12)
C32 0.125(4) 0.0428(18) 0.074(3) -0.0058(17) 0.003(3) 0.012(2)
C33 0.159(5) 0.0417(18) 0.068(2) -0.0086(16) -0.031(3) -0.028(2)
C34 0.082(2) 0.0452(16) 0.063(2) -0.0007(14) -0.0193(17) -0.0208(16)
C35 0.0600(17) 0.0410(14) 0.0407(14) -0.0030(11) -0.0073(12) -0.0096(12)
C36 0.334(13) 0.074(3) 0.051(3) -0.017(2) -0.079(5) 0.013(6)
C37 0.224(9) 0.135(7) 0.163(8) 0.036(6) -0.140(7) -0.095(7)
C38 0.056(2) 0.112(3) 0.076(2) 0.025(2) -0.0331(18) -0.037(2)

loop_
_geom_bond_atom_site_label_1
_geom_bond_atom_site_label_2
_geom_bond_distance
_geom_bond_site_symmetry_2
_geom_bond_publ_flag
Ru1 C1 1.900(3) . ?
Ru1 C3 1.907(3) . ?
Ru1 C2 1.954(3) . ?
Ru1 P1 2.3027(7) . ?
Ru1 Ru2 2.8581(3) . ?
Ru1 Ru4 3.0132(3) . ?
Ru2 C6 1.897(4) . ?
Ru2 C5 1.901(4) . ?
Ru2 C4 1.912(3) . ?
Ru2 P1 2.3649(7) . ?
Ru2 Ru4 2.8171(3) . ?
Ru2 Ru3 2.8901(3) . ?
Ru3 C7 1.889(3) . ?
Ru3 C8 1.932(3) . ?
Ru3 P2 2.2865(7) . ?
Ru3 P1 2.3020(7) . ?
Ru3 Ru4 3.0036(3) . ?
Ru4 C9 1.871(3) . ?
Ru4 C10 1.886(3) . ?
Ru4 P3 2.3074(7) . ?
P1 C11 1.794(3) . ?
P2 C23 1.784(3) . ?
P2 C19 1.802(3) . ?
P2 C15 1.806(3) . ?
P3 C27 1.793(3) . ?
P3 C31 1.799(3) . ?
P3 C35 1.805(3) . ?
O1 C1 1.128(4) . ?
O2 C2 1.127(4) . ?
O3 C3 1.124(4) . ?
O4 C4 1.132(4) . ?
O5 C5 1.129(4) . ?
O6 C6 1.142(5) . ?
O7 C7 1.127(4) . ?
O8 C8 1.128(4) . ?
O9 C9 1.136(4) . ?
O10 C10 1.137(4) . ?
O11 C12 1.373(5) . ?
O11 C11 1.380(4) . ?
O12 C15 1.349(4) . ?
O12 C16 1.372(5) . ?
O13 C20 1.373(4) . ?
O13 C19 1.373(4) . ?
O14 C24 1.351(4) . ?
O14 C23 1.377(3) . ?
O15 C28 1.372(4) . ?
O15 C27 1.375(4) . ?
O16 C31 1.370(4) . ?
O16 C32 1.373(5) . ?
O17 C35 1.358(4) . ?
O17 C36 1.469(9) . ?
C11 C14 1.340(5) . ?
C12 C13 1.303(7) . ?
C13 C14 1.424(6) . ?
C15 C18 1.317(4) . ?
C16 C17 1.284(6) . ?
C17 C18 1.421(6) . ?
C19 C22 1.334(4) . ?
C20 C21 1.311(7) . ?
C21 C22 1.417(5) . ?
C23 C26 1.337(4) . ?
C24 C25 1.325(5) . ?
C25 C26 1.424(4) . ?
C27 C30 1.338(5) . ?
C28 C29 1.317(6) . ?
C29 C30 1.418(6) . ?
C31 C34 1.332(5) . ?
C32 C33 1.302(7) . ?
C33 C34 1.439(5) . ?
C35 C38 1.343(5) . ?
C36 C37 1.246(12) . ?
C37 C38 1.382(9) . ?
